data_4344716
loop_
_publ_author_name
'Dash, Subhashree P.'
'Majumder, Sudarshana'
'Banerjee, Atanu'
'Carvalho, M Fernanda N N'
'Ad\~ao, Pedro'
'Pessoa, Jo\~ao Costa'
'Brzezinski, Krzysztof'
'Garribba, Eugenio'
'Reuter, Hans'
'Dinda, Rupam'

_publ_section_title
;
 Chemistry of Monomeric and Dinuclear Non-Oxido Vanadium(IV) and
 Oxidovanadium(V) Aroylazine Complexes: Exploring Solution Behavior.
;
_journal_issue 3
_journal_name_full 'Inorganic chemistry'
_journal_page_first 1165
_journal_page_last 1182
_journal_paper_doi 10.1021/acs.inorgchem.5b02346
_journal_volume 55
_journal_year 2016
_chemical_formula_sum 'C47.63 H34.63 Cl0.74 N4.63 O4 V'
_chemical_formula_weight 812.98
_space_group_crystal_system monoclinic
_space_group_IT_number 14
_space_group_name_Hall '-P 2ybc'
_space_group_name_H-M_alt 'P 1 21/c 1'
_symmetry_space_group_name_Hall '-P 2ybc'
_symmetry_space_group_name_H-M 'P 1 21/c 1'
_atom_sites_solution_hydrogens geom
_audit_creation_method SHELXL-2014/7
_cell_angle_alpha 90
_cell_angle_beta 97.8290(10)
_cell_angle_gamma 90
_cell_formula_units_Z 4
_cell_length_a 11.81820(10)
_cell_length_b 19.0878(2)
_cell_length_c 16.5463(2)
_cell_measurement_reflns_used 9566
_cell_measurement_temperature 406(2)
_cell_measurement_theta_max 28.67
_cell_measurement_theta_min 3.44
_cell_volume 3697.78(7)
_computing_structure_refinement 'SHELXL-2014/7 (Sheldrick, 2014)'
_diffrn_ambient_temperature 406(2)
_diffrn_measured_fraction_theta_full 1.000
_diffrn_measured_fraction_theta_max 1.000
_diffrn_measurement_device_type 'Bruker APEX-II CCD'
_diffrn_measurement_method '\f and \w scans'
_diffrn_radiation_type MoK\a
_diffrn_radiation_wavelength 0.71073
_diffrn_reflns_av_R_equivalents 0.0556
_diffrn_reflns_av_unetI/netI 0.0213
_diffrn_reflns_laue_measured_fraction_full 1.000
_diffrn_reflns_laue_measured_fraction_max 1.000
_diffrn_reflns_limit_h_max 15
_diffrn_reflns_limit_h_min -15
_diffrn_reflns_limit_k_max 25
_diffrn_reflns_limit_k_min -25
_diffrn_reflns_limit_l_max 21
_diffrn_reflns_limit_l_min -21
_diffrn_reflns_number 130709
_diffrn_reflns_point_group_measured_fraction_full 1.000
_diffrn_reflns_point_group_measured_fraction_max 1.000
_diffrn_reflns_theta_full 25.242
_diffrn_reflns_theta_max 28.000
_diffrn_reflns_theta_min 1.638
_diffrn_source 'fine-focus sealed tube'
_exptl_absorpt_coefficient_mu 0.378
_exptl_absorpt_correction_T_max 0.956
_exptl_absorpt_correction_T_min 0.928
_exptl_absorpt_correction_type multi-scan
_exptl_absorpt_process_details 'Bruker SADABS'
_exptl_crystal_colour black
_exptl_crystal_density_diffrn 1.460
_exptl_crystal_description prism
_exptl_crystal_F_000 1682
_exptl_crystal_size_max 0.200
_exptl_crystal_size_mid 0.120
_exptl_crystal_size_min 0.120
_refine_diff_density_max 0.458
_refine_diff_density_min -0.565
_refine_diff_density_rms 0.051
_refine_ls_extinction_method none
_refine_ls_goodness_of_fit_ref 1.034
_refine_ls_hydrogen_treatment constr
_refine_ls_matrix_type full
_refine_ls_number_parameters 560
_refine_ls_number_reflns 8929
_refine_ls_number_restraints 3
_refine_ls_restrained_S_all 1.034
_refine_ls_R_factor_all 0.0463
_refine_ls_R_factor_gt 0.0363
_refine_ls_shift/su_max 0.003
_refine_ls_shift/su_mean 0.000
_refine_ls_structure_factor_coef Fsqd
_refine_ls_weighting_details 'w=1/[\s^2^(Fo^2^)+(0.0352P)^2^+3.0608P] where P=(Fo^2^+2Fc^2^)/3'
_refine_ls_weighting_scheme calc
_refine_ls_wR_factor_gt 0.0863
_refine_ls_wR_factor_ref 0.0933
_reflns_Friedel_coverage 0.000
_reflns_number_gt 7548
_reflns_number_total 8929
_reflns_threshold_expression 'I > 2\s(I)'
_cod_data_source_file ic5b02346_si_003.cif
_cod_data_source_block RuSD67_0m
_cod_database_code 4344716
_shelx_shelxl_version_number 2014/7
_shelx_space_group_comment
;
The symmetry employed for this shelxl refinement is uniquely defined
by the following loop, which should always be used as a source of
symmetry information in preference to the above space-group names.
They are only intended as comments.
;
_shelx_estimated_absorpt_t_min 0.928
_shelx_estimated_absorpt_t_max 0.956

loop_
_space_group_symop_operation_xyz
'x, y, z'
'-x, y+1/2, -z+1/2'
'-x, -y, -z'
'x, -y-1/2, z-1/2'

loop_
_atom_site_label
_atom_site_type_symbol
_atom_site_fract_x
_atom_site_fract_y
_atom_site_fract_z
_atom_site_U_iso_or_equiv
_atom_site_adp_type
_atom_site_occupancy
_atom_site_site_symmetry_order
_atom_site_calc_flag
_atom_site_refinement_flags_posn
_atom_site_refinement_flags_adp
_atom_site_refinement_flags_occupancy
_atom_site_disorder_assembly
_atom_site_disorder_group
V1 V 0.53622(2) 0.56544(2) 0.33954(2) 0.01550(7) Uani 1 1 d . . . . .
O1 O 0.51949(9) 0.57471(6) 0.45204(6) 0.0180(2) Uani 1 1 d . . . . .
O2 O 0.49008(9) 0.49286(6) 0.26141(7) 0.0203(2) Uani 1 1 d . . . . .
O3 O 0.38229(9) 0.59692(6) 0.32641(6) 0.0184(2) Uani 1 1 d . . . . .
O4 O 0.67574(9) 0.61422(6) 0.36507(7) 0.0222(2) Uani 1 1 d . . . . .
N1 N 0.62580(10) 0.47710(7) 0.38323(8) 0.0174(2) Uani 1 1 d . . . . .
N2 N 0.61369(11) 0.41754(7) 0.33462(8) 0.0199(3) Uani 1 1 d . . . . .
N3 N 0.54484(10) 0.63513(7) 0.24355(8) 0.0178(3) Uani 1 1 d . . . . .
N4 N 0.64801(10) 0.67128(7) 0.24391(8) 0.0199(3) Uani 1 1 d . . . . .
C1 C 0.60782(12) 0.57409(8) 0.51003(9) 0.0169(3) Uani 1 1 d . . . . .
C2 C 0.70049(12) 0.52757(8) 0.51101(9) 0.0168(3) Uani 1 1 d . . . . .
C3 C 0.79865(12) 0.53657(8) 0.57286(9) 0.0174(3) Uani 1 1 d . . . . .
C4 C 0.90449(13) 0.50203(9) 0.57064(10) 0.0213(3) Uani 1 1 d . . . . .
H4 H 0.9122 0.4713 0.5281 0.030(2) Uiso 1 1 calc R U . . .
C5 C 0.99614(13) 0.51316(9) 0.63028(11) 0.0261(3) Uani 1 1 d . . . . .
H5 H 1.0643 0.4894 0.6278 0.030(2) Uiso 1 1 calc R U . . .
C6 C 0.98792(14) 0.55967(9) 0.69443(11) 0.0276(4) Uani 1 1 d . . . . .
H6 H 1.0495 0.5660 0.7352 0.030(2) Uiso 1 1 calc R U . . .
C7 C 0.88852(14) 0.59580(9) 0.69683(10) 0.0255(3) Uani 1 1 d . . . . .
H7 H 0.8835 0.6274 0.7390 0.030(2) Uiso 1 1 calc R U . . .
C8 C 0.79330(13) 0.58604(8) 0.63639(9) 0.0201(3) Uani 1 1 d . . . . .
C9 C 0.69288(14) 0.62726(8) 0.63681(10) 0.0226(3) Uani 1 1 d . . . . .
H9 H 0.6878 0.6581 0.6797 0.030(2) Uiso 1 1 calc R U . . .
C10 C 0.60461(13) 0.62224(8) 0.57554(9) 0.0200(3) Uani 1 1 d . . . . .
H10 H 0.5409 0.6507 0.5763 0.030(2) Uiso 1 1 calc R U . . .
C11 C 0.68924(12) 0.46947(8) 0.45455(9) 0.0179(3) Uani 1 1 d . . . . .
C12 C 0.73776(14) 0.39853(8) 0.47843(10) 0.0242(3) Uani 1 1 d . . . . .
H121 H 0.8001 0.3887 0.4485 0.033(2) Uiso 1 1 calc R U . . .
H122 H 0.6795 0.3636 0.4662 0.033(2) Uiso 1 1 calc R U . . .
H123 H 0.7647 0.3980 0.5358 0.033(2) Uiso 1 1 calc R U . . .
C13 C 0.54164(12) 0.43177(8) 0.27017(9) 0.0180(3) Uani 1 1 d . . . . .
C14 C 0.51842(13) 0.37627(8) 0.20708(9) 0.0183(3) Uani 1 1 d . . . . .
C15 C 0.41377(13) 0.37085(8) 0.15200(9) 0.0202(3) Uani 1 1 d . . . . .
C16 C 0.32115(14) 0.41841(9) 0.15097(11) 0.0280(4) Uani 1 1 d . . . . .
H16 H 0.3277 0.4569 0.1857 0.037(2) Uiso 1 1 calc R U . . .
C17 C 0.22217(16) 0.40761(11) 0.09890(14) 0.0403(5) Uani 1 1 d . . . . .
H17 H 0.1619 0.4389 0.0993 0.037(2) Uiso 1 1 calc R U . . .
C18 C 0.20956(17) 0.35042(11) 0.04500(14) 0.0446(5) Uani 1 1 d . . . . .
H18 H 0.1417 0.3441 0.0101 0.037(2) Uiso 1 1 calc R U . . .
C19 C 0.29721(16) 0.30415(10) 0.04404(12) 0.0326(4) Uani 1 1 d . . . . .
H19 H 0.2891 0.2667 0.0078 0.037(2) Uiso 1 1 calc R U . . .
C20 C 0.40042(13) 0.31248(8) 0.09755(10) 0.0208(3) Uani 1 1 d . . . . .
C21 C 0.48905(14) 0.26233(8) 0.09803(10) 0.0234(3) Uani 1 1 d . . . . .
H21 H 0.4798 0.2246 0.0621 0.037(2) Uiso 1 1 calc R U . . .
C22 C 0.58815(14) 0.26897(9) 0.15090(10) 0.0236(3) Uani 1 1 d . . . . .
H22 H 0.6461 0.2360 0.1509 0.037(2) Uiso 1 1 calc R U . . .
C23 C 0.60156(13) 0.32584(8) 0.20499(10) 0.0218(3) Uani 1 1 d . . . . .
H23 H 0.6691 0.3297 0.2408 0.037(2) Uiso 1 1 calc R U . . .
C24 C 0.31464(12) 0.59874(8) 0.25618(9) 0.0177(3) Uani 1 1 d . . . . .
C25 C 0.35062(12) 0.62170(8) 0.18297(9) 0.0176(3) Uani 1 1 d . . . . .
C26 C 0.27127(13) 0.61652(8) 0.10790(9) 0.0189(3) Uani 1 1 d . . . . .
C27 C 0.30319(14) 0.62632(9) 0.02934(10) 0.0239(3) Uani 1 1 d . . . . .
H27 H 0.3783 0.6382 0.0245 0.032(2) Uiso 1 1 calc R U . . .
C28 C 0.22567(15) 0.61864(10) -0.04008(11) 0.0289(4) Uani 1 1 d . . . . .
H28 H 0.2488 0.6261 -0.0909 0.032(2) Uiso 1 1 calc R U . . .
C29 C 0.11234(15) 0.59967(10) -0.03514(11) 0.0315(4) Uani 1 1 d . . . . .
H29 H 0.0601 0.5953 -0.0823 0.032(2) Uiso 1 1 calc R U . . .
C30 C 0.07929(14) 0.58762(9) 0.03951(11) 0.0267(4) Uani 1 1 d . . . . .
H30 H 0.0044 0.5741 0.0428 0.032(2) Uiso 1 1 calc R U . . .
C31 C 0.15680(13) 0.59534(8) 0.11196(10) 0.0207(3) Uani 1 1 d . . . . .
C32 C 0.12219(13) 0.57950(9) 0.18898(10) 0.0226(3) Uani 1 1 d . . . . .
H32 H 0.0463 0.5683 0.1919 0.032(2) Uiso 1 1 calc R U . . .
C33 C 0.19790(13) 0.58045(8) 0.25806(10) 0.0208(3) Uani 1 1 d . . . . .
H33 H 0.1735 0.5690 0.3075 0.032(2) Uiso 1 1 calc R U . . .
C34 C 0.46179(13) 0.65440(8) 0.18660(9) 0.0182(3) Uani 1 1 d . . . . .
C35 C 0.48132(14) 0.71577(9) 0.13303(10) 0.0243(3) Uani 1 1 d . . . . .
H351 H 0.4097 0.7306 0.1036 0.033(2) Uiso 1 1 calc R U . . .
H352 H 0.5320 0.7022 0.0951 0.033(2) Uiso 1 1 calc R U . . .
H353 H 0.5147 0.7537 0.1662 0.033(2) Uiso 1 1 calc R U . . .
C36 C 0.71437(12) 0.65399(8) 0.31040(9) 0.0189(3) Uani 1 1 d . . . . .
C37 C 0.83454(13) 0.67749(8) 0.33205(10) 0.0198(3) Uani 1 1 d . . . . .
C38 C 0.90338(13) 0.70640(8) 0.27512(10) 0.0207(3) Uani 1 1 d . . . . .
C39 C 0.86682(14) 0.71397(9) 0.19040(10) 0.0247(3) Uani 1 1 d . . . . .
H39 H 0.7929 0.7012 0.1690 0.033(2) Uiso 1 1 calc R U . . .
C40 C 0.93934(15) 0.74004(10) 0.13944(11) 0.0297(4) Uani 1 1 d . . . . .
H40 H 0.9138 0.7445 0.0840 0.033(2) Uiso 1 1 calc R U . . .
C41 C 1.05164(15) 0.76004(10) 0.16986(12) 0.0318(4) Uani 1 1 d . . . . .
H41 H 1.1000 0.7775 0.1348 0.033(2) Uiso 1 1 calc R U . . .
C42 C 1.08880(14) 0.75368(10) 0.25081(12) 0.0310(4) Uani 1 1 d . . . . .
H42 H 1.1628 0.7675 0.2707 0.033(2) Uiso 1 1 calc R U . . .
C43 C 1.01789(13) 0.72656(9) 0.30586(11) 0.0238(3) Uani 1 1 d . . . . .
C44 C 1.06049(14) 0.71745(10) 0.38910(11) 0.0287(4) Uani 1 1 d . . . . .
H44 H 1.1345 0.7315 0.4086 0.033(2) Uiso 1 1 calc R U . . .
C45 C 0.99383(14) 0.68814(10) 0.44120(11) 0.0278(4) Uani 1 1 d . . . . .
H45 H 1.0231 0.6814 0.4957 0.033(2) Uiso 1 1 calc R U . . .
C46 C 0.88159(13) 0.66831(9) 0.41273(10) 0.0225(3) Uani 1 1 d . . . . .
H46 H 0.8372 0.6484 0.4490 0.033(2) Uiso 1 1 calc R U . . .
Cl1 Cl 0.7640(2) 0.5120(2) 0.19787(15) 0.0389(5) Uani 0.37 1 d D . P A 1
C50 C 0.7180(4) 0.5494(3) 0.1009(3) 0.0388(13) Uani 0.37 1 d D . P A 1
H501 H 0.7264 0.6000 0.1039 0.073(8) Uiso 0.37 1 calc R U P A 1
H502 H 0.7648 0.5320 0.0615 0.073(8) Uiso 0.37 1 calc R U P A 1
Cl2 Cl 0.57297(17) 0.52758(17) 0.06924(16) 0.0513(6) Uani 0.37 1 d D . P A 1
N50 N 0.7884(6) 0.5218(5) 0.1941(5) 0.079(3) Uani 0.63 1 d . . P B 2
C51 C 0.7129(3) 0.5271(2) 0.1486(3) 0.0514(10) Uani 0.63 1 d . . P B 2
C52 C 0.6177(4) 0.5345(4) 0.0839(4) 0.0524(13) Uani 0.63 1 d . . P B 2
H521 H 0.6248 0.5778 0.0555 0.073(8) Uiso 0.63 1 calc R U P B 2
H522 H 0.5474 0.5345 0.1069 0.073(8) Uiso 0.63 1 calc R U P B 2
H523 H 0.6178 0.4961 0.0464 0.073(8) Uiso 0.63 1 calc R U P B 2

loop_
_atom_site_aniso_label
_atom_site_aniso_U_11
_atom_site_aniso_U_22
_atom_site_aniso_U_33
_atom_site_aniso_U_23
_atom_site_aniso_U_13
_atom_site_aniso_U_12
V1 0.01603(12) 0.01502(12) 0.01502(12) 0.00064(9) 0.00062(9) -0.00167(9)
O1 0.0169(5) 0.0209(5) 0.0157(5) 0.0002(4) 0.0005(4) 0.0005(4)
O2 0.0214(5) 0.0186(5) 0.0195(5) -0.0004(4) -0.0020(4) 0.0007(4)
O3 0.0171(5) 0.0211(5) 0.0168(5) 0.0025(4) 0.0019(4) 0.0002(4)
O4 0.0211(5) 0.0230(6) 0.0212(6) 0.0032(4) -0.0011(4) -0.0064(4)
N1 0.0191(6) 0.0160(6) 0.0169(6) -0.0018(5) 0.0022(5) 0.0000(5)
N2 0.0228(6) 0.0179(6) 0.0186(6) -0.0032(5) 0.0015(5) 0.0013(5)
N3 0.0162(6) 0.0182(6) 0.0192(6) 0.0009(5) 0.0036(5) -0.0023(5)
N4 0.0166(6) 0.0214(6) 0.0222(7) 0.0009(5) 0.0042(5) -0.0045(5)
C1 0.0186(6) 0.0176(7) 0.0145(7) 0.0016(5) 0.0028(5) -0.0021(5)
C2 0.0184(6) 0.0170(7) 0.0152(7) 0.0018(5) 0.0028(5) -0.0012(5)
C3 0.0181(7) 0.0187(7) 0.0156(7) 0.0028(6) 0.0030(5) -0.0018(5)
C4 0.0195(7) 0.0246(8) 0.0202(8) 0.0025(6) 0.0041(6) -0.0010(6)
C5 0.0178(7) 0.0307(9) 0.0294(9) 0.0049(7) 0.0016(6) -0.0003(6)
C6 0.0238(8) 0.0295(9) 0.0269(9) 0.0022(7) -0.0060(6) -0.0044(7)
C7 0.0282(8) 0.0243(8) 0.0220(8) -0.0016(6) -0.0033(6) -0.0032(6)
C8 0.0221(7) 0.0192(7) 0.0183(7) 0.0010(6) 0.0004(6) -0.0018(6)
C9 0.0277(8) 0.0208(8) 0.0190(8) -0.0039(6) 0.0022(6) 0.0002(6)
C10 0.0225(7) 0.0186(7) 0.0188(7) -0.0003(6) 0.0030(6) 0.0034(6)
C11 0.0165(6) 0.0190(7) 0.0184(7) 0.0005(6) 0.0035(5) 0.0003(5)
C12 0.0258(8) 0.0205(8) 0.0245(8) -0.0004(6) -0.0032(6) 0.0038(6)
C13 0.0172(6) 0.0171(7) 0.0203(7) 0.0002(6) 0.0046(5) -0.0003(5)
C14 0.0204(7) 0.0174(7) 0.0171(7) -0.0002(6) 0.0023(5) -0.0007(6)
C15 0.0216(7) 0.0192(7) 0.0193(7) -0.0009(6) 0.0007(6) -0.0018(6)
C16 0.0239(8) 0.0239(8) 0.0337(9) -0.0071(7) -0.0051(7) 0.0028(6)
C17 0.0290(9) 0.0324(10) 0.0542(13) -0.0159(9) -0.0139(9) 0.0096(8)
C18 0.0323(10) 0.0394(11) 0.0544(13) -0.0167(10) -0.0216(9) 0.0058(8)
C19 0.0327(9) 0.0265(9) 0.0353(10) -0.0101(7) -0.0075(7) -0.0009(7)
C20 0.0235(7) 0.0179(7) 0.0206(8) -0.0009(6) 0.0009(6) -0.0016(6)
C21 0.0304(8) 0.0174(7) 0.0230(8) -0.0038(6) 0.0054(6) -0.0013(6)
C22 0.0243(7) 0.0193(7) 0.0274(8) -0.0026(6) 0.0040(6) 0.0029(6)
C23 0.0212(7) 0.0214(8) 0.0225(8) -0.0009(6) 0.0015(6) 0.0024(6)
C24 0.0180(7) 0.0157(7) 0.0193(7) 0.0014(5) 0.0016(5) 0.0012(5)
C25 0.0171(6) 0.0172(7) 0.0183(7) 0.0013(6) 0.0016(5) 0.0013(5)
C26 0.0199(7) 0.0174(7) 0.0187(7) 0.0020(6) 0.0004(6) 0.0025(6)
C27 0.0228(7) 0.0278(8) 0.0209(8) 0.0011(6) 0.0020(6) 0.0008(6)
C28 0.0318(9) 0.0361(10) 0.0185(8) 0.0020(7) 0.0018(7) 0.0023(7)
C29 0.0280(8) 0.0399(10) 0.0236(9) 0.0005(7) -0.0076(7) 0.0030(7)
C30 0.0194(7) 0.0302(9) 0.0287(9) 0.0016(7) -0.0034(6) 0.0012(6)
C31 0.0192(7) 0.0198(7) 0.0221(8) 0.0024(6) -0.0011(6) 0.0030(6)
C32 0.0158(7) 0.0242(8) 0.0274(8) 0.0039(6) 0.0017(6) -0.0009(6)
C33 0.0192(7) 0.0228(8) 0.0209(8) 0.0048(6) 0.0046(6) -0.0003(6)
C34 0.0209(7) 0.0182(7) 0.0161(7) 0.0011(6) 0.0044(5) -0.0008(6)
C35 0.0249(8) 0.0255(8) 0.0224(8) 0.0077(6) 0.0026(6) -0.0030(6)
C36 0.0186(7) 0.0171(7) 0.0211(7) -0.0017(6) 0.0032(6) -0.0017(5)
C37 0.0184(7) 0.0181(7) 0.0226(8) -0.0017(6) 0.0012(6) -0.0011(6)
C38 0.0193(7) 0.0175(7) 0.0251(8) -0.0017(6) 0.0024(6) -0.0018(6)
C39 0.0221(7) 0.0277(8) 0.0242(8) -0.0021(7) 0.0025(6) -0.0059(6)
C40 0.0295(8) 0.0328(9) 0.0271(9) 0.0006(7) 0.0049(7) -0.0070(7)
C41 0.0257(8) 0.0319(9) 0.0395(10) 0.0068(8) 0.0103(7) -0.0050(7)
C42 0.0204(8) 0.0302(9) 0.0417(11) 0.0037(8) 0.0018(7) -0.0037(7)
C43 0.0174(7) 0.0198(8) 0.0334(9) -0.0015(6) -0.0002(6) 0.0001(6)
C44 0.0190(7) 0.0304(9) 0.0349(10) -0.0020(7) -0.0031(7) 0.0004(6)
C45 0.0229(8) 0.0322(9) 0.0261(9) -0.0036(7) -0.0043(6) 0.0026(7)
C46 0.0217(7) 0.0234(8) 0.0222(8) -0.0010(6) 0.0024(6) 0.0006(6)
Cl1 0.0389(11) 0.0438(11) 0.0317(10) -0.0010(8) -0.0033(8) 0.0126(9)
C50 0.046(3) 0.033(3) 0.040(3) 0.001(3) 0.014(3) -0.006(2)
Cl2 0.0398(12) 0.0676(12) 0.0424(10) -0.0156(8) -0.0095(9) 0.0199(11)
N50 0.063(4) 0.059(5) 0.104(5) -0.031(4) -0.036(3) 0.032(3)
C51 0.046(2) 0.042(2) 0.066(3) -0.014(2) 0.008(2) 0.0092(18)
C52 0.054(4) 0.057(3) 0.047(3) -0.011(2) 0.010(3) 0.019(3)

loop_
_atom_type_symbol
_atom_type_description
_atom_type_scat_dispersion_real
_atom_type_scat_dispersion_imag
_atom_type_scat_source
C C 0.0033 0.0016 'International Tables Vol C Tables 4.2.6.8 and 6.1.1.4'
H H 0.0000 0.0000 'International Tables Vol C Tables 4.2.6.8 and 6.1.1.4'
N N 0.0061 0.0033 'International Tables Vol C Tables 4.2.6.8 and 6.1.1.4'
O O 0.0106 0.0060 'International Tables Vol C Tables 4.2.6.8 and 6.1.1.4'
V V 0.3005 0.5294 'International Tables Vol C Tables 4.2.6.8 and 6.1.1.4'
Cl Cl 0.1484 0.1585 'International Tables Vol C Tables 4.2.6.8 and 6.1.1.4'

loop_
_geom_angle_atom_site_label_1
_geom_angle_atom_site_label_2
_geom_angle_atom_site_label_3
_geom_angle
O4 V1 O3 131.46(5)
O4 V1 O1 86.53(5)
O3 V1 O1 81.79(4)
O4 V1 O2 131.61(5)
O3 V1 O2 88.37(5)
O1 V1 O2 131.74(5)
O4 V1 N1 86.23(5)
O3 V1 N1 137.24(5)
O1 V1 N1 81.41(5)
O2 V1 N1 74.47(5)
O4 V1 N3 74.00(5)
O3 V1 N3 81.75(5)
O1 V1 N3 134.98(5)
O2 V1 N3 89.22(5)
N1 V1 N3 135.29(5)
C1 O1 V1 122.19(9)
C13 O2 V1 118.71(9)
C24 O3 V1 124.43(10)
C36 O4 V1 120.44(10)
C11 N1 N2 115.44(12)
C11 N1 V1 127.23(10)
N2 N1 V1 117.23(9)
C13 N2 N1 107.97(12)
C34 N3 N4 115.40(12)
C34 N3 V1 127.90(10)
N4 N3 V1 116.36(9)
C36 N4 N3 107.59(12)
O1 C1 C2 123.46(13)
O1 C1 C10 116.57(13)
C2 C1 C10 119.93(13)
C1 C2 C11 118.28(13)
C1 C2 C3 118.68(13)
C11 C2 C3 122.83(13)
C4 C3 C8 117.14(13)
C4 C3 C2 123.40(14)
C8 C3 C2 119.30(13)
C5 C4 C3 121.28(15)
C5 C4 H4 119.4
C3 C4 H4 119.4
C4 C5 C6 120.83(15)
C4 C5 H5 119.6
C6 C5 H5 119.6
C7 C6 C5 119.43(15)
C7 C6 H6 120.3
C5 C6 H6 120.3
C6 C7 C8 121.18(16)
C6 C7 H7 119.4
C8 C7 H7 119.4
C7 C8 C3 120.01(14)
C7 C8 C9 120.50(15)
C3 C8 C9 119.45(14)
C10 C9 C8 120.94(15)
C10 C9 H9 119.5
C8 C9 H9 119.5
C9 C10 C1 121.12(14)
C9 C10 H10 119.4
C1 C10 H10 119.4
N1 C11 C2 119.05(13)
N1 C11 C12 119.05(14)
C2 C11 C12 121.58(13)
C11 C12 H121 109.5
C11 C12 H122 109.5
H121 C12 H122 109.5
C11 C12 H123 109.5
H121 C12 H123 109.5
H122 C12 H123 109.5
N2 C13 O2 121.19(14)
N2 C13 C14 117.72(13)
O2 C13 C14 121.08(13)
C23 C14 C15 119.25(14)
C23 C14 C13 116.80(13)
C15 C14 C13 123.88(14)
C16 C15 C20 118.19(14)
C16 C15 C14 123.85(14)
C20 C15 C14 117.90(14)
C17 C16 C15 120.11(16)
C17 C16 H16 119.9
C15 C16 H16 119.9
C16 C17 C18 121.58(17)
C16 C17 H17 119.2
C18 C17 H17 119.2
C19 C18 C17 119.73(17)
C19 C18 H18 120.1
C17 C18 H18 120.1
C18 C19 C20 120.76(16)
C18 C19 H19 119.6
C20 C19 H19 119.6
C19 C20 C21 120.04(15)
C19 C20 C15 119.62(15)
C21 C20 C15 120.34(14)
C22 C21 C20 120.53(15)
C22 C21 H21 119.7
C20 C21 H21 119.7
C21 C22 C23 119.48(15)
C21 C22 H22 120.3
C23 C22 H22 120.3
C14 C23 C22 122.50(14)
C14 C23 H23 118.8
C22 C23 H23 118.8
O3 C24 C25 123.30(13)
O3 C24 C33 116.50(13)
C25 C24 C33 120.07(13)
C24 C25 C34 118.50(13)
C24 C25 C26 118.60(13)
C34 C25 C26 122.72(14)
C27 C26 C31 117.09(14)
C27 C26 C25 123.66(14)
C31 C26 C25 119.07(14)
C28 C27 C26 121.50(15)
C28 C27 H27 119.3
C26 C27 H27 119.3
C27 C28 C29 120.80(16)
C27 C28 H28 119.6
C29 C28 H28 119.6
C30 C29 C28 119.36(16)
C30 C29 H29 120.3
C28 C29 H29 120.3
C29 C30 C31 121.17(16)
C29 C30 H30 119.4
C31 C30 H30 119.4
C30 C31 C26 120.02(15)
C30 C31 C32 120.34(15)
C26 C31 C32 119.60(14)
C33 C32 C31 121.09(14)
C33 C32 H32 119.5
C31 C32 H32 119.5
C32 C33 C24 120.99(15)
C32 C33 H33 119.5
C24 C33 H33 119.5
N3 C34 C25 119.52(13)
N3 C34 C35 118.65(13)
C25 C34 C35 121.45(13)
C34 C35 H351 109.5
C34 C35 H352 109.5
H351 C35 H352 109.5
C34 C35 H353 109.5
H351 C35 H353 109.5
H352 C35 H353 109.5
N4 C36 O4 120.22(13)
N4 C36 C37 124.93(14)
O4 C36 C37 114.84(13)
C46 C37 C38 119.46(14)
C46 C37 C36 116.05(14)
C38 C37 C36 124.47(14)
C39 C38 C43 118.04(15)
C39 C38 C37 124.37(14)
C43 C38 C37 117.56(14)
C40 C39 C38 120.81(15)
C40 C39 H39 119.6
C38 C39 H39 119.6
C39 C40 C41 121.02(17)
C39 C40 H40 119.5
C41 C40 H40 119.5
C42 C41 C40 119.45(17)
C42 C41 H41 120.3
C40 C41 H41 120.3
C41 C42 C43 121.80(16)
C41 C42 H42 119.1
C43 C42 H42 119.1
C44 C43 C42 120.58(15)
C44 C43 C38 120.52(16)
C42 C43 C38 118.87(15)
C45 C44 C43 120.48(15)
C45 C44 H44 119.8
C43 C44 H44 119.8
C44 C45 C46 120.07(16)
C44 C45 H45 120.0
C46 C45 H45 120.0
C37 C46 C45 121.88(16)
C37 C46 H46 119.1
C45 C46 H46 119.1
Cl2 C50 Cl1 109.7(3)
Cl2 C50 H501 109.7
Cl1 C50 H501 109.7
Cl2 C50 H502 109.7
Cl1 C50 H502 109.7
H501 C50 H502 108.2
N50 C51 C52 176.1(7)
C51 C52 H521 109.5
C51 C52 H522 109.5
H521 C52 H522 109.5
C51 C52 H523 109.5
H521 C52 H523 109.5
H522 C52 H523 109.5

loop_
_geom_bond_atom_site_label_1
_geom_bond_atom_site_label_2
_geom_bond_distance
V1 O4 1.8906(11)
V1 O3 1.9000(10)
V1 O1 1.9067(11)
V1 O2 1.9225(11)
V1 N1 2.0684(13)
V1 N3 2.0848(13)
O1 C1 1.3182(17)
O2 C13 1.3146(18)
O3 C24 1.3183(17)
O4 C36 1.3098(19)
N1 C11 1.3172(19)
N1 N2 1.3886(17)
N2 C13 1.2995(19)
N3 C34 1.3172(19)
N3 N4 1.4004(17)
N4 C36 1.303(2)
C1 C2 1.408(2)
C1 C10 1.425(2)
C2 C11 1.445(2)
C2 C3 1.449(2)
C3 C4 1.419(2)
C3 C8 1.421(2)
C4 C5 1.379(2)
C4 H4 0.9300
C5 C6 1.397(3)
C5 H5 0.9300
C6 C7 1.367(2)
C6 H6 0.9300
C7 C8 1.412(2)
C7 H7 0.9300
C8 C9 1.425(2)
C9 C10 1.355(2)
C9 H9 0.9300
C10 H10 0.9300
C11 C12 1.502(2)
C12 H121 0.9600
C12 H122 0.9600
C12 H123 0.9600
C13 C14 1.486(2)
C14 C23 1.379(2)
C14 C15 1.437(2)
C15 C16 1.420(2)
C15 C20 1.428(2)
C16 C17 1.371(2)
C16 H16 0.9300
C17 C18 1.405(3)
C17 H17 0.9300
C18 C19 1.363(3)
C18 H18 0.9300
C19 C20 1.415(2)
C19 H19 0.9300
C20 C21 1.418(2)
C21 C22 1.369(2)
C21 H21 0.9300
C22 C23 1.402(2)
C22 H22 0.9300
C23 H23 0.9300
C24 C25 1.407(2)
C24 C33 1.428(2)
C25 C34 1.448(2)
C25 C26 1.454(2)
C26 C27 1.414(2)
C26 C31 1.422(2)
C27 C28 1.376(2)
C27 H27 0.9300
C28 C29 1.401(3)
C28 H28 0.9300
C29 C30 1.365(3)
C29 H29 0.9300
C30 C31 1.414(2)
C30 H30 0.9300
C31 C32 1.423(2)
C32 C33 1.352(2)
C32 H32 0.9300
C33 H33 0.9300
C34 C35 1.506(2)
C35 H351 0.9600
C35 H352 0.9600
C35 H353 0.9600
C36 C37 1.486(2)
C37 C46 1.385(2)
C37 C38 1.436(2)
C38 C39 1.417(2)
C38 C43 1.432(2)
C39 C40 1.375(2)
C39 H39 0.9300
C40 C41 1.407(2)
C40 H40 0.9300
C41 C42 1.357(3)
C41 H41 0.9300
C42 C43 1.417(2)
C42 H42 0.9300
C43 C44 1.411(2)
C44 C45 1.365(3)
C44 H44 0.9300
C45 C46 1.398(2)
C45 H45 0.9300
C46 H46 0.9300
Cl1 C50 1.773(4)
C50 Cl2 1.772(4)
C50 H501 0.9700
C50 H502 0.9700
N50 C51 1.091(7)
C51 C52 1.451(7)
C52 H521 0.9600
C52 H522 0.9600
C52 H523 0.9600
